data_7008096
loop_
_publ_author_name
'Crous, Renier'
'Datt, Michael'
'Foster, Douglas'
'Bennie, Linette'
'Steenkamp, Casper'
'Huyser, Johan'
'Kirsten, Leo'
'Steyl, Gideon'
'Roodt, Andreas'

_publ_section_title
;
 Rhodium hydride formation in the presence of a bulky monophosphite
 ligand: a spectroscopic and solid-state investigation.
;
_journal_issue 6
_journal_name_full 'Dalton transactions (Cambridge, England : 2003)'
_journal_page_first 1108
_journal_page_last 1116
_journal_paper_doi 10.1039/b416917d
_journal_year 2005
_chemical_formula_sum 'C42 H63 O3 P'
_chemical_formula_weight 646.89
_chemical_name_systematic
;
?
;
_space_group_IT_number 2
_symmetry_cell_setting triclinic
_symmetry_space_group_name_Hall '-P 1'
_symmetry_space_group_name_H-M 'P -1'
_atom_sites_solution_hydrogens geom
_atom_sites_solution_primary direct
_atom_sites_solution_secondary difmap
_audit_creation_method SHELXL-97
_cell_angle_alpha 112.284(5)
_cell_angle_beta 104.736(5)
_cell_angle_gamma 102.222(5)
_cell_formula_units_Z 2
_cell_length_a 13.302(5)
_cell_length_b 13.517(5)
_cell_length_c 13.898(5)
_cell_measurement_temperature 293(2)
_cell_volume 2099.5(13)
_computing_structure_refinement 'SHELXL-97 (Sheldrick, 1997)'
_computing_structure_solution 'SHELXS-97 (Sheldrick, 1990)'
_diffrn_ambient_temperature 293(2)
_diffrn_detector_area_resol_mean '512 x 512'
_diffrn_measured_fraction_theta_full 0.982
_diffrn_measured_fraction_theta_max 0.982
_diffrn_measurement_device_type 'CCD area detector'
_diffrn_measurement_method '\w scans'
_diffrn_radiation_monochromator graphite
_diffrn_radiation_source 'fine-focus sealed tube'
_diffrn_radiation_type MoK\a
_diffrn_radiation_wavelength 0.71073
_diffrn_reflns_av_R_equivalents 0.0322
_diffrn_reflns_av_sigmaI/netI 0.0690
_diffrn_reflns_limit_h_max 16
_diffrn_reflns_limit_h_min -16
_diffrn_reflns_limit_k_max 16
_diffrn_reflns_limit_k_min -16
_diffrn_reflns_limit_l_max 16
_diffrn_reflns_limit_l_min -8
_diffrn_reflns_number 11725
_diffrn_reflns_theta_full 25.50
_diffrn_reflns_theta_max 25.50
_diffrn_reflns_theta_min 1.69
_diffrn_standards_decay_% 0
_diffrn_standards_interval_count 'First 80 frames repeated after collection'
_diffrn_standards_interval_time 0
_diffrn_standards_number 0
_exptl_absorpt_coefficient_mu 0.098
_exptl_absorpt_correction_T_max 0.99
_exptl_absorpt_correction_T_min 0.98
_exptl_absorpt_correction_type empirical
_exptl_absorpt_process_details 'SADABS (Sheldrick,1996)'
_exptl_crystal_colour Colorless
_exptl_crystal_density_diffrn 1.023
_exptl_crystal_density_method 'not measured'
_exptl_crystal_description Cuboid
_exptl_crystal_F_000 708
_exptl_crystal_size_max 0.21
_exptl_crystal_size_mid 0.19
_exptl_crystal_size_min 0.10
_refine_diff_density_max 0.132
_refine_diff_density_min -0.127
_refine_diff_density_rms 0.026
_refine_ls_extinction_method none
_refine_ls_goodness_of_fit_ref 1.199
_refine_ls_hydrogen_treatment mixed
_refine_ls_matrix_type full
_refine_ls_number_parameters 505
_refine_ls_number_reflns 7673
_refine_ls_number_restraints 0
_refine_ls_restrained_S_all 1.199
_refine_ls_R_factor_all 0.0630
_refine_ls_R_factor_gt 0.0434
_refine_ls_shift/su_max 0.000
_refine_ls_shift/su_mean 0.000
_refine_ls_structure_factor_coef Fsqd
_refine_ls_weighting_details 'w=1/[\s^2^(Fo^2^)+(0.0210P)^2^+0.0000P] where P=(Fo^2^+2Fc^2^)/3'
_refine_ls_weighting_scheme calc
_refine_ls_wR_factor_gt 0.0814
_refine_ls_wR_factor_ref 0.0839
_reflns_number_gt 3927
_reflns_number_total 7673
_reflns_threshold_expression >2sigma(I)
_cod_data_source_file b416917d.txt
_cod_data_source_block Compund_3
_cod_depositor_comments
;
The following automatic conversions were performed:
'_symmetry_cell_setting' value 'Triclinic' changed to 'triclinic'
according to '/home/saulius/struct/CIF-dictionaries/cif_core.dic'
dictionary named 'cif_core.dic' version 2.4.1 from
2010-06-29.

'_exptl_absorpt_correction_type' value 'Empirical' changed to
'empirical' according to
'/home/saulius/struct/CIF-dictionaries/cif_core.dic' dictionary named
'cif_core.dic' version 2.4.1 from 2010-06-29.

Automatic conversion script
Id: cif_fix_enum 1527 2010-12-29 10:47:43Z saulius 

The following automatic conversions were performed:

'_refine_ls_weighting_scheme' value 'calc
w=1/[\s^2^(Fo^2^)+(0.0210P)^2^+0.0000P] where P=(Fo^2^+2Fc^2^)/3' was
changed to 'calc'. New tag '_refine_ls_weighting_details' was
created. The value of the new tag was set to
'w=1/[\s^2^(Fo^2^)+(0.0210P)^2^+0.0000P] where P=(Fo^2^+2Fc^2^)/3'.

Automatic conversion script
Id: cif_fix_values 3143 2015-03-26 13:38:13Z robertas 
;
_cod_original_sg_symbol_Hall '-p 1'
_cod_database_code 7008096

loop_
_symmetry_equiv_pos_as_xyz
'x, y, z'
'-x, -y, -z'

loop_
_atom_site_label
_atom_site_type_symbol
_atom_site_fract_x
_atom_site_fract_y
_atom_site_fract_z
_atom_site_U_iso_or_equiv
_atom_site_adp_type
_atom_site_occupancy
_atom_site_calc_flag
_atom_site_refinement_flags
_atom_site_disorder_assembly
_atom_site_disorder_group
P P 0.05730(5) 0.85876(5) 0.41638(4) 0.05966(17) Uani 1 d . . .
O1 O 0.06473(10) 0.75774(10) 0.45194(9) 0.0638(4) Uani 1 d . . .
O2 O 0.18163(10) 0.89060(11) 0.41378(10) 0.0675(4) Uani 1 d . . .
O3 O -0.00605(11) 0.77384(10) 0.28244(10) 0.0697(4) Uani 1 d . . .
C11 C 0.03395(15) 0.75514(15) 0.54017(15) 0.0495(5) Uani 1 d . . .
C12 C 0.09725(14) 0.72674(14) 0.61368(15) 0.0480(5) Uani 1 d . . .
C121 C 0.19824(16) 0.69255(17) 0.60010(16) 0.0612(5) Uani 1 d . . .
C122 C 0.28658(15) 0.79077(18) 0.60691(17) 0.0868(7) Uani 1 d . . .
H122 H 0.3526 0.7723 0.6083 0.113 Uiso 1 calc R . .
H123 H 0.3029 0.8588 0.6738 0.113 Uiso 1 calc R . .
H121 H 0.2597 0.8029 0.5428 0.113 Uiso 1 calc R . .
C123 C 0.16297(19) 0.58844(18) 0.48743(18) 0.1023(8) Uani 1 d . . .
H124 H 0.2273 0.5726 0.4763 0.133 Uiso 1 calc R . .
H125 H 0.1248 0.6032 0.4286 0.133 Uiso 1 calc R . .
H126 H 0.1146 0.5240 0.4864 0.133 Uiso 1 calc R . .
C124 C 0.2525(2) 0.6646(2) 0.6939(2) 0.1269(10) Uani 1 d . . .
H128 H 0.3214 0.6557 0.6904 0.165 Uiso 1 calc R . .
H127 H 0.2040 0.5952 0.6845 0.165 Uiso 1 calc R . .
H129 H 0.2659 0.7255 0.7652 0.165 Uiso 1 calc R . .
C13 C 0.06095(16) 0.72509(15) 0.69917(14) 0.0569(5) Uani 1 d . . .
H13 H 0.1010 0.7041 0.7488 0.074 Uiso 1 calc R . .
C14 C -0.03055(17) 0.75244(15) 0.71589(15) 0.0569(5) Uani 1 d . . .
C141 C -0.0647(2) 0.7499(2) 0.81286(18) 0.0819(7) Uani 1 d . . .
C142 C -0.0037(7) 0.6869(7) 0.8711(6) 0.132(3) Uani 0.50 d P . .
C145 C 0.0405(6) 0.7843(7) 0.9181(5) 0.118(2) Uani 0.50 d P . .
C143 C -0.1924(8) 0.6897(8) 0.7710(8) 0.124(3) Uani 0.50 d P . .
C146 C -0.1473(8) 0.6331(8) 0.7770(8) 0.125(3) Uani 0.50 d P . .
C144 C -0.0307(6) 0.8757(5) 0.9000(5) 0.107(2) Uani 0.50 d P . .
C147 C -0.1212(6) 0.8480(6) 0.8523(6) 0.131(3) Uani 0.50 d P . .
C15 C -0.09156(16) 0.77740(16) 0.63703(17) 0.0691(6) Uani 1 d . . .
H15 H -0.1558 0.7921 0.6417 0.090 Uiso 1 calc R . .
C16 C -0.05833(15) 0.78087(16) 0.55101(16) 0.0644(6) Uani 1 d . . .
H16 H -0.0988 0.8007 0.5005 0.084 Uiso 1 calc R . .
C21 C 0.25067(15) 1.00492(17) 0.46450(16) 0.0542(5) Uani 1 d . . .
C22 C 0.31529(15) 1.03710(16) 0.41059(14) 0.0490(5) Uani 1 d . . .
C221 C 0.32022(18) 0.95458(17) 0.30092(16) 0.0670(6) Uani 1 d . . .
C222 C 0.3564(2) 0.8604(2) 0.31917(18) 0.1211(10) Uani 1 d . . .
H22A H 0.4280 0.8938 0.3779 0.157 Uiso 1 calc R . .
H22B H 0.3598 0.8081 0.2513 0.157 Uiso 1 calc R . .
H22C H 0.3038 0.8204 0.3397 0.157 Uiso 1 calc R . .
C223 C 0.2072(2) 0.9021(2) 0.20866(16) 0.1067(9) Uani 1 d . . .
H22D H 0.1583 0.8499 0.2220 0.139 Uiso 1 calc R . .
H22E H 0.2134 0.8621 0.1380 0.139 Uiso 1 calc R . .
H22F H 0.1782 0.9611 0.2074 0.139 Uiso 1 calc R . .
C224 C 0.3993(2) 1.0129(2) 0.2612(2) 0.1427(12) Uani 1 d . . .
H22G H 0.3761 1.0710 0.2487 0.186 Uiso 1 calc R . .
H22H H 0.3992 0.9579 0.1928 0.186 Uiso 1 calc R . .
H22I H 0.4727 1.0468 0.3172 0.186 Uiso 1 calc R . .
C23 C 0.38180(16) 1.15307(19) 0.46600(17) 0.0677(6) Uani 1 d . . .
H23 H 0.4268 1.1781 0.4325 0.088 Uiso 1 calc R . .
C24 C 0.38535(17) 1.23313(18) 0.56703(18) 0.0675(6) Uani 1 d . . .
C241 C 0.4569(2) 1.3594(2) 0.6165(2) 0.0973(8) Uani 1 d . . .
C242 C 0.5747(5) 1.3753(5) 0.6311(6) 0.104(2) Uani 0.50 d P . .
C245 C 0.5358(7) 1.3737(6) 0.5489(6) 0.126(3) Uani 0.50 d P . .
C246 C 0.3804(15) 1.4320(14) 0.6151(11) 0.117(4) Uani 0.50 d P . .
C243 C 0.3952(15) 1.4137(14) 0.5641(11) 0.124(4) Uani 0.50 d P . .
C244 C 0.4651(7) 1.4216(6) 0.7584(6) 0.128(3) Uani 0.50 d P . .
C247 C 0.5333(6) 1.4008(6) 0.7403(6) 0.120(2) Uani 0.50 d P . .
C25 C 0.32056(19) 1.1922(2) 0.61605(16) 0.0768(7) Uani 1 d . . .
H25 H 0.3214 1.2419 0.6846 0.100 Uiso 1 calc R . .
C26 C 0.25524(17) 1.08075(19) 0.56667(16) 0.0681(6) Uani 1 d . . .
H26 H 0.2132 1.0555 0.6024 0.089 Uiso 1 calc R . .
C31 C -0.09229(16) 0.79200(18) 0.21865(15) 0.0537(5) Uani 1 d . . .
C32 C -0.18150(17) 0.69709(16) 0.13344(15) 0.0550(5) Uani 1 d . . .
C321 C -0.1845(2) 0.57473(17) 0.10360(17) 0.0766(6) Uani 1 d . . .
C322 C -0.1771(2) 0.55132(18) 0.20361(19) 0.1118(9) Uani 1 d . . .
H32A H -0.1025 0.5883 0.2572 0.145 Uiso 1 calc R . .
H32B H -0.1983 0.4707 0.1790 0.145 Uiso 1 calc R . .
H32C H -0.2260 0.5802 0.2377 0.145 Uiso 1 calc R . .
C323 C -0.0860(3) 0.5584(2) 0.0704(2) 0.1349(11) Uani 1 d . . .
H32D H -0.0929 0.5666 0.0036 0.175 Uiso 1 calc R . .
H32E H -0.0845 0.4837 0.0569 0.175 Uiso 1 calc R . .
H32F H -0.0186 0.6146 0.1298 0.175 Uiso 1 calc R . .
C324 C -0.2896(3) 0.4897(2) 0.0042(2) 0.1645(14) Uani 1 d . . .
H32G H -0.3526 0.4919 0.0257 0.214 Uiso 1 calc R . .
H32H H -0.2857 0.4145 -0.0194 0.214 Uiso 1 calc R . .
H32I H -0.2969 0.5092 -0.0563 0.214 Uiso 1 calc R . .
C33 C -0.26574(16) 0.72143(18) 0.07354(15) 0.0662(6) Uani 1 d . . .
H33 H -0.3261 0.6603 0.0153 0.086 Uiso 1 calc R . .
C34 C -0.26598(18) 0.83072(19) 0.09461(16) 0.0611(5) Uani 1 d . . .
C341 C -0.36703(19) 0.8483(2) 0.0278(2) 0.0849(7) Uani 1 d . . .
C342 C -0.4271(11) 0.7518(13) -0.0879(13) 0.105(3) Uani 0.50 d P . .
C345 C -0.3900(11) 0.7863(13) -0.1018(13) 0.104(3) Uani 0.50 d P . .
C344 C -0.3216(11) 0.9675(12) 0.0180(9) 0.111(3) Uani 0.50 d P . .
C347 C -0.3529(11) 0.9761(12) 0.0653(9) 0.126(4) Uani 0.50 d P . .
C343 C -0.4376(6) 0.8714(6) 0.1012(6) 0.107(2) Uani 0.50 d P . .
C346 C -0.4713(6) 0.7892(6) 0.0487(6) 0.119(2) Uani 0.50 d P . .
C35 C -0.17430(19) 0.91940(18) 0.17740(17) 0.0708(6) Uani 1 d . . .
H35 H -0.1696 0.9939 0.1932 0.092 Uiso 1 calc R . .
C36 C -0.08978(17) 0.89884(18) 0.23688(16) 0.0693(6) Uani 1 d . . .
H36 H -0.0279 0.9604 0.2922 0.090 Uiso 1 calc R . .

loop_
_atom_site_aniso_label
_atom_site_aniso_U_11
_atom_site_aniso_U_22
_atom_site_aniso_U_33
_atom_site_aniso_U_23
_atom_site_aniso_U_13
_atom_site_aniso_U_12
P 0.0591(4) 0.0680(4) 0.0642(4) 0.0379(3) 0.0252(3) 0.0276(3)
O1 0.0719(9) 0.0785(9) 0.0671(8) 0.0474(7) 0.0358(8) 0.0357(7)
O2 0.0628(9) 0.0642(9) 0.0827(9) 0.0366(8) 0.0346(8) 0.0207(8)
O3 0.0724(10) 0.0751(10) 0.0590(9) 0.0324(7) 0.0118(8) 0.0323(8)
C11 0.0448(12) 0.0534(13) 0.0548(12) 0.0291(10) 0.0190(11) 0.0165(10)
C12 0.0429(12) 0.0461(12) 0.0529(12) 0.0236(10) 0.0151(11) 0.0126(9)
C121 0.0558(14) 0.0694(15) 0.0770(14) 0.0424(12) 0.0304(12) 0.0324(12)
C122 0.0467(14) 0.0916(17) 0.1182(18) 0.0433(14) 0.0322(13) 0.0232(13)
C123 0.1043(19) 0.0682(16) 0.142(2) 0.0320(15) 0.0651(17) 0.0498(14)
C124 0.126(2) 0.177(3) 0.156(2) 0.113(2) 0.068(2) 0.111(2)
C13 0.0556(13) 0.0608(13) 0.0531(12) 0.0290(10) 0.0143(11) 0.0196(11)
C14 0.0555(14) 0.0518(13) 0.0586(13) 0.0222(10) 0.0233(12) 0.0131(11)
C141 0.095(2) 0.089(2) 0.0641(16) 0.0354(14) 0.0385(16) 0.0263(16)
C142 0.163(8) 0.145(6) 0.124(6) 0.096(5) 0.055(6) 0.053(6)
C145 0.116(6) 0.155(6) 0.072(4) 0.054(4) 0.034(4) 0.023(6)
C143 0.108(6) 0.138(9) 0.115(5) 0.054(6) 0.066(5) 0.001(5)
C146 0.155(10) 0.107(7) 0.110(5) 0.054(5) 0.079(6) -0.007(5)
C144 0.133(6) 0.104(5) 0.080(4) 0.022(4) 0.060(5) 0.048(5)
C147 0.141(6) 0.156(7) 0.122(6) 0.047(5) 0.081(5) 0.091(6)
C15 0.0512(14) 0.0787(16) 0.0825(15) 0.0368(13) 0.0297(13) 0.0260(12)
C16 0.0474(13) 0.0824(15) 0.0803(15) 0.0501(12) 0.0254(12) 0.0271(11)
C21 0.0468(13) 0.0662(15) 0.0536(13) 0.0336(12) 0.0141(11) 0.0209(11)
C22 0.0471(12) 0.0588(14) 0.0495(12) 0.0285(11) 0.0220(10) 0.0218(10)
C221 0.0648(15) 0.0660(15) 0.0644(14) 0.0210(12) 0.0293(13) 0.0216(12)
C222 0.141(3) 0.132(2) 0.111(2) 0.0370(17) 0.0695(19) 0.092(2)
C223 0.112(2) 0.125(2) 0.0573(14) 0.0278(14) 0.0254(16) 0.0265(17)
C224 0.140(3) 0.147(3) 0.124(2) 0.0326(18) 0.105(2) 0.005(2)
C23 0.0600(15) 0.0777(17) 0.0806(16) 0.0447(13) 0.0301(13) 0.0311(13)
C24 0.0511(14) 0.0583(15) 0.0775(16) 0.0193(13) 0.0123(13) 0.0263(12)
C241 0.084(2) 0.0576(17) 0.125(2) 0.0305(16) 0.020(2) 0.0217(15)
C242 0.075(5) 0.076(4) 0.137(6) 0.036(4) 0.042(5) 0.004(3)
C245 0.129(7) 0.108(5) 0.137(6) 0.043(5) 0.075(6) 0.025(4)
C246 0.117(6) 0.088(5) 0.141(11) 0.034(7) 0.044(7) 0.064(4)
C243 0.128(8) 0.088(8) 0.150(11) 0.057(8) 0.036(8) 0.042(6)
C244 0.132(7) 0.108(5) 0.112(5) 0.022(4) 0.056(5) 0.024(5)
C247 0.121(6) 0.110(5) 0.102(5) 0.036(4) 0.027(5) 0.029(5)
C25 0.0706(16) 0.0826(18) 0.0569(14) 0.0126(13) 0.0231(13) 0.0257(14)
C26 0.0717(16) 0.0810(17) 0.0509(14) 0.0274(12) 0.0284(12) 0.0232(14)
C31 0.0514(14) 0.0650(15) 0.0556(13) 0.0361(12) 0.0190(12) 0.0255(12)
C32 0.0651(15) 0.0502(13) 0.0574(13) 0.0265(11) 0.0280(12) 0.0242(12)
C321 0.1032(19) 0.0552(15) 0.0743(15) 0.0328(12) 0.0288(15) 0.0318(14)
C322 0.159(3) 0.0828(18) 0.140(2) 0.0812(16) 0.078(2) 0.0447(17)
C323 0.219(3) 0.125(2) 0.157(2) 0.0885(19) 0.127(2) 0.125(2)
C324 0.183(3) 0.0610(18) 0.167(3) 0.0288(18) -0.010(3) 0.023(2)
C33 0.0564(14) 0.0627(15) 0.0576(13) 0.0152(11) 0.0109(11) 0.0154(12)
C34 0.0696(15) 0.0668(15) 0.0567(13) 0.0293(12) 0.0246(12) 0.0384(13)
C341 0.0746(18) 0.106(2) 0.0794(18) 0.0426(16) 0.0194(15) 0.0505(16)
C342 0.094(8) 0.124(9) 0.087(6) 0.047(5) 0.019(5) 0.041(6)
C345 0.109(9) 0.120(9) 0.083(5) 0.058(5) 0.020(6) 0.039(7)
C344 0.126(8) 0.113(6) 0.114(7) 0.069(6) 0.024(5) 0.069(5)
C347 0.124(8) 0.112(6) 0.143(9) 0.053(7) 0.032(6) 0.074(6)
C343 0.092(5) 0.123(6) 0.109(6) 0.040(5) 0.035(4) 0.068(5)
C346 0.090(5) 0.145(7) 0.131(7) 0.062(5) 0.045(5) 0.053(5)
C35 0.0816(17) 0.0602(15) 0.0702(15) 0.0336(13) 0.0175(14) 0.0297(14)
C36 0.0731(16) 0.0570(15) 0.0658(14) 0.0300(12) 0.0093(13) 0.0163(12)

loop_
_atom_type_symbol
_atom_type_description
_atom_type_scat_dispersion_real
_atom_type_scat_dispersion_imag
_atom_type_scat_source
C C 0.0033 0.0016 'International Tables Vol C Tables 4.2.6.8 and 6.1.1.4'
H H 0.0000 0.0000 'International Tables Vol C Tables 4.2.6.8 and 6.1.1.4'
O O 0.0106 0.0060 'International Tables Vol C Tables 4.2.6.8 and 6.1.1.4'
P P 0.1023 0.0942 'International Tables Vol C Tables 4.2.6.8 and 6.1.1.4'

loop_
_geom_angle_atom_site_label_1
_geom_angle_atom_site_label_2
_geom_angle_atom_site_label_3
_geom_angle
_geom_angle_site_symmetry_1
_geom_angle_site_symmetry_3
_geom_angle_publ_flag
O2 P O1 96.02(7) . . ?
O2 P O3 95.99(7) . . ?
O1 P O3 95.42(7) . . ?
C11 O1 P 120.50(11) . . ?
C21 O2 P 120.17(12) . . ?
C31 O3 P 120.61(13) . . ?
C16 C11 C12 121.96(18) . . ?
C16 C11 O1 119.15(17) . . ?
C12 C11 O1 118.89(17) . . ?
C11 C12 C13 115.66(18) . . ?
C11 C12 C121 122.78(17) . . ?
C13 C12 C121 121.49(17) . . ?
C123 C121 C122 109.21(17) . . ?
C123 C121 C124 108.79(19) . . ?
C122 C121 C124 106.99(18) . . ?
C123 C121 C12 110.06(17) . . ?
C122 C121 C12 110.34(16) . . ?
C124 C121 C12 111.38(16) . . ?
C121 C122 H122 109.5 . . ?
C121 C122 H123 109.5 . . ?
H122 C122 H123 109.5 . . ?
C121 C122 H121 109.5 . . ?
H122 C122 H121 109.5 . . ?
H123 C122 H121 109.5 . . ?
C121 C123 H124 109.5 . . ?
C121 C123 H125 109.5 . . ?
H124 C123 H125 109.5 . . ?
C121 C123 H126 109.5 . . ?
H124 C123 H126 109.5 . . ?
H125 C123 H126 109.5 . . ?
C121 C124 H128 109.5 . . ?
C121 C124 H127 109.5 . . ?
H128 C124 H127 109.5 . . ?
C121 C124 H129 109.5 . . ?
H128 C124 H129 109.5 . . ?
H127 C124 H129 109.5 . . ?
C14 C13 C12 125.09(17) . . ?
C14 C13 H13 117.5 . . ?
C12 C13 H13 117.5 . . ?
C15 C14 C13 115.84(18) . . ?
C15 C14 C141 122.0(2) . . ?
C13 C14 C141 122.10(19) . . ?
C146 C141 C14 111.0(4) . . ?
C146 C141 C144 139.4(4) . . ?
C14 C141 C144 106.3(3) . . ?
C146 C141 C143 40.9(3) . . ?
C14 C141 C143 110.7(4) . . ?
C144 C141 C143 110.1(4) . . ?
C146 C141 C145 111.4(4) . . ?
C14 C141 C145 110.4(3) . . ?
C144 C141 C145 68.5(4) . . ?
C143 C141 C145 137.2(4) . . ?
C146 C141 C142 71.4(4) . . ?
C14 C141 C142 112.5(3) . . ?
C144 C141 C142 108.6(4) . . ?
C143 C141 C142 108.6(4) . . ?
C145 C141 C142 42.8(3) . . ?
C146 C141 C147 109.7(5) . . ?
C14 C141 C147 108.6(3) . . ?
C144 C141 C147 40.8(3) . . ?
C143 C141 C147 71.6(4) . . ?
C145 C141 C147 105.7(4) . . ?
C142 C141 C147 135.1(4) . . ?
C145 C142 C141 68.0(6) . . ?
C145 C142 C146 117.4(8) . . ?
C141 C142 C146 52.8(3) . . ?
C142 C145 C141 69.2(6) . . ?
C142 C145 C144 120.5(8) . . ?
C141 C145 C144 55.0(3) . . ?
C146 C143 C141 67.9(9) . . ?
C146 C143 C147 120.4(12) . . ?
C141 C143 C147 56.3(4) . . ?
C143 C146 C141 71.2(9) . . ?
C143 C146 C142 121.7(12) . . ?
C141 C146 C142 55.8(4) . . ?
C147 C144 C141 74.2(6) . . ?
C147 C144 C145 124.9(8) . . ?
C141 C144 C145 56.4(3) . . ?
C144 C147 C141 65.0(5) . . ?
C144 C147 C143 114.5(8) . . ?
C141 C147 C143 52.2(3) . . ?
C14 C15 C16 121.07(19) . . ?
C14 C15 H15 119.5 . . ?
C16 C15 H15 119.5 . . ?
C11 C16 C15 120.29(18) . . ?
C11 C16 H16 119.9 . . ?
C15 C16 H16 119.9 . . ?
C26 C21 C22 121.73(19) . . ?
C26 C21 O2 120.21(18) . . ?
C22 C21 O2 118.04(18) . . ?
C21 C22 C23 114.85(17) . . ?
C21 C22 C221 124.11(18) . . ?
C23 C22 C221 121.00(18) . . ?
C223 C221 C224 106.64(19) . . ?
C223 C221 C222 109.51(18) . . ?
C224 C221 C222 109.5(2) . . ?
C223 C221 C22 109.82(17) . . ?
C224 C221 C22 112.86(17) . . ?
C222 C221 C22 108.52(17) . . ?
C221 C222 H22A 109.5 . . ?
C221 C222 H22B 109.5 . . ?
H22A C222 H22B 109.5 . . ?
C221 C222 H22C 109.5 . . ?
H22A C222 H22C 109.5 . . ?
H22B C222 H22C 109.5 . . ?
C221 C223 H22D 109.5 . . ?
C221 C223 H22E 109.5 . . ?
H22D C223 H22E 109.5 . . ?
C221 C223 H22F 109.5 . . ?
H22D C223 H22F 109.5 . . ?
H22E C223 H22F 109.5 . . ?
C221 C224 H22G 109.5 . . ?
C221 C224 H22H 109.5 . . ?
H22G C224 H22H 109.5 . . ?
C221 C224 H22I 109.5 . . ?
H22G C224 H22I 109.5 . . ?
H22H C224 H22I 109.5 . . ?
C24 C23 C22 125.0(2) . . ?
C24 C23 H23 117.5 . . ?
C22 C23 H23 117.5 . . ?
C25 C24 C23 115.8(2) . . ?
C25 C24 C241 123.9(2) . . ?
C23 C24 C241 120.3(2) . . ?
C243 C241 C242 122.2(8) . . ?
C243 C241 C24 108.7(7) . . ?
C242 C241 C24 112.5(3) . . ?
C243 C241 C246 28.6(6) . . ?
C242 C241 C246 136.6(8) . . ?
C24 C241 C246 109.5(7) . . ?
C243 C241 C247 131.9(6) . . ?
C242 C241 C247 67.0(4) . . ?
C24 C241 C247 108.7(3) . . ?
C246 C241 C247 109.0(6) . . ?
C243 C241 C245 86.3(6) . . ?
C242 C241 C245 42.2(3) . . ?
C24 C241 C245 110.5(3) . . ?
C246 C241 C245 111.7(6) . . ?
C247 C241 C245 107.4(5) . . ?
C243 C241 C244 104.8(5) . . ?
C242 C241 C244 102.0(4) . . ?
C24 C241 C244 104.5(3) . . ?
C246 C241 C244 77.2(5) . . ?
C247 C241 C244 36.3(3) . . ?
C245 C241 C244 137.4(4) . . ?
C245 C242 C241 74.6(6) . . ?
C245 C242 C247 130.4(8) . . ?
C241 C242 C247 58.7(4) . . ?
C242 C245 C241 63.2(5) . . ?
C243 C246 C241 68(2) . . ?
C246 C243 C241 84(3) . . ?
C247 C244 C241 60.2(6) . . ?
C244 C247 C241 83.5(8) . . ?
C244 C247 C242 135.0(10) . . ?
C241 C247 C242 54.3(3) . . ?
C26 C25 C24 121.6(2) . . ?
C26 C25 H25 119.2 . . ?
C24 C25 H25 119.2 . . ?
C25 C26 C21 120.8(2) . . ?
C25 C26 H26 119.6 . . ?
C21 C26 H26 119.6 . . ?
C36 C31 O3 121.40(18) . . ?
C36 C31 C32 120.50(18) . . ?
O3 C31 C32 118.10(19) . . ?
C31 C32 C33 115.12(19) . . ?
C31 C32 C321 122.61(19) . . ?
C33 C32 C321 122.20(19) . . ?
C324 C321 C322 110.1(2) . . ?
C324 C321 C323 107.7(2) . . ?
C322 C321 C323 108.6(2) . . ?
C324 C321 C32 110.62(19) . . ?
C322 C321 C32 110.58(17) . . ?
C323 C321 C32 109.20(19) . . ?
C321 C322 H32A 109.5 . . ?
C321 C322 H32B 109.5 . . ?
H32A C322 H32B 109.5 . . ?
C321 C322 H32C 109.5 . . ?
H32A C322 H32C 109.5 . . ?
H32B C322 H32C 109.5 . . ?
C321 C323 H32D 109.5 . . ?
C321 C323 H32E 109.5 . . ?
H32D C323 H32E 109.5 . . ?
C321 C323 H32F 109.5 . . ?
H32D C323 H32F 109.5 . . ?
H32E C323 H32F 109.5 . . ?
C321 C324 H32G 109.5 . . ?
C321 C324 H32H 109.5 . . ?
H32G C324 H32H 109.5 . . ?
C321 C324 H32I 109.5 . . ?
H32G C324 H32I 109.5 . . ?
H32H C324 H32I 109.5 . . ?
C34 C33 C32 124.78(18) . . ?
C34 C33 H33 117.6 . . ?
C32 C33 H33 117.6 . . ?
C35 C34 C33 116.68(19) . . ?
C35 C34 C341 122.7(2) . . ?
C33 C34 C341 120.6(2) . . ?
C342 C341 C343 115.2(6) . . ?
C342 C341 C34 112.1(7) . . ?
C343 C341 C34 106.2(3) . . ?
C342 C341 C347 127.1(7) . . ?
C343 C341 C347 76.3(5) . . ?
C34 C341 C347 113.0(5) . . ?
C342 C341 C345 26.9(5) . . ?
C343 C341 C345 136.4(6) . . ?
C34 C341 C345 110.1(6) . . ?
C347 C341 C345 109.6(7) . . ?
C342 C341 C346 82.5(5) . . ?
C343 C341 C346 36.6(3) . . ?
C34 C341 C346 106.7(3) . . ?
C347 C341 C346 109.1(5) . . ?
C345 C341 C346 108.3(5) . . ?
C342 C341 C344 108.6(6) . . ?
C343 C341 C344 106.2(4) . . ?
C34 C341 C344 108.1(4) . . ?
C347 C341 C344 30.3(4) . . ?
C345 C341 C344 84.7(6) . . ?
C346 C341 C344 135.5(5) . . ?
C345 C342 C341 83(2) . . ?
C342 C345 C341 70(2) . . ?
C347 C344 C341 67.7(17) . . ?
C344 C347 C341 82.1(17) . . ?
C344 C347 C343 133(2) . . ?
C341 C347 C343 51.7(5) . . ?
C346 C343 C341 74.6(8) . . ?
C346 C343 C347 121.2(11) . . ?
C341 C343 C347 52.1(4) . . ?
C343 C346 C341 68.8(8) . . ?
C36 C35 C34 120.1(2) . . ?
C36 C35 H35 119.9 . . ?
C34 C35 H35 119.9 . . ?
C31 C36 C35 122.71(19) . . ?
C31 C36 H36 118.6 . . ?
C35 C36 H36 118.6 . . ?

loop_
_geom_bond_atom_site_label_1
_geom_bond_atom_site_label_2
_geom_bond_distance
_geom_bond_site_symmetry_2
_geom_bond_publ_flag
P O2 1.6318(15) . ?
P O1 1.6318(13) . ?
P O3 1.6324(13) . ?
O1 C11 1.3980(19) . ?
O2 C21 1.404(2) . ?
O3 C31 1.389(2) . ?
C11 C16 1.373(2) . ?
C11 C12 1.377(2) . ?
C12 C13 1.397(2) . ?
C12 C121 1.543(2) . ?
C121 C123 1.526(3) . ?
C121 C122 1.530(2) . ?
C121 C124 1.540(3) . ?
C122 H122 0.9600 . ?
C122 H123 0.9600 . ?
C122 H121 0.9600 . ?
C123 H124 0.9600 . ?
C123 H125 0.9600 . ?
C123 H126 0.9600 . ?
C124 H128 0.9600 . ?
C124 H127 0.9600 . ?
C124 H129 0.9600 . ?
C13 C14 1.393(2) . ?
C13 H13 0.9300 . ?
C14 C15 1.385(2) . ?
C14 C141 1.538(3) . ?
C141 C146 1.528(9) . ?
C141 C144 1.548(6) . ?
C141 C143 1.561(10) . ?
C141 C145 1.575(7) . ?
C141 C142 1.587(7) . ?
C141 C147 1.644(7) . ?
C142 C145 1.154(7) . ?
C142 C146 1.819(13) . ?
C145 C144 1.759(10) . ?
C143 C146 1.080(9) . ?
C143 C147 1.875(12) . ?
C144 C147 1.116(7) . ?
C15 C16 1.389(2) . ?
C15 H15 0.9300 . ?
C16 H16 0.9300 . ?
C21 C26 1.377(2) . ?
C21 C22 1.381(2) . ?
C22 C23 1.408(2) . ?
C22 C221 1.538(2) . ?
C221 C223 1.512(3) . ?
C221 C224 1.519(3) . ?
C221 C222 1.536(3) . ?
C222 H22A 0.9600 . ?
C222 H22B 0.9600 . ?
C222 H22C 0.9600 . ?
C223 H22D 0.9600 . ?
C223 H22E 0.9600 . ?
C223 H22F 0.9600 . ?
C224 H22G 0.9600 . ?
C224 H22H 0.9600 . ?
C224 H22I 0.9600 . ?
C23 C24 1.392(3) . ?
C23 H23 0.9300 . ?
C24 C25 1.377(3) . ?
C24 C241 1.543(3) . ?
C241 C243 1.448(18) . ?
C241 C242 1.485(7) . ?
C241 C246 1.557(16) . ?
C241 C247 1.563(7) . ?
C241 C245 1.605(7) . ?
C241 C244 1.790(8) . ?
C242 C245 1.118(7) . ?
C242 C247 1.684(10) . ?
C246 C243 0.749(15) . ?
C244 C247 1.065(8) . ?
C25 C26 1.361(3) . ?
C25 H25 0.9300 . ?
C26 H26 0.9300 . ?
C31 C36 1.360(2) . ?
C31 C32 1.394(2) . ?
C32 C33 1.395(2) . ?
C32 C321 1.534(3) . ?
C321 C324 1.522(3) . ?
C321 C322 1.523(2) . ?
C321 C323 1.527(3) . ?
C322 H32A 0.9600 . ?
C322 H32B 0.9600 . ?
C322 H32C 0.9600 . ?
C323 H32D 0.9600 . ?
C323 H32E 0.9600 . ?
C323 H32F 0.9600 . ?
C324 H32G 0.9600 . ?
C324 H32H 0.9600 . ?
C324 H32I 0.9600 . ?
C33 C34 1.394(2) . ?
C33 H33 0.9300 . ?
C34 C35 1.367(2) . ?
C34 C341 1.547(3) . ?
C341 C342 1.497(16) . ?
C341 C343 1.547(8) . ?
C341 C347 1.556(14) . ?
C341 C345 1.583(15) . ?
C341 C346 1.599(8) . ?
C341 C344 1.666(14) . ?
C342 C345 0.720(14) . ?
C344 C347 0.848(12) . ?
C347 C343 1.916(16) . ?
C343 C346 0.989(7) . ?
C35 C36 1.363(2) . ?
C35 H35 0.9300 . ?
C36 H36 0.9300 . ?

loop_
_geom_torsion_atom_site_label_1
_geom_torsion_atom_site_label_2
_geom_torsion_atom_site_label_3
_geom_torsion_atom_site_label_4
_geom_torsion
_geom_torsion_site_symmetry_1
_geom_torsion_site_symmetry_2
_geom_torsion_site_symmetry_3
_geom_torsion_site_symmetry_4
_geom_torsion_publ_flag
O2 P O1 C11 131.14(12) . . . . ?
O3 P O1 C11 -132.23(13) . . . . ?
O1 P O2 C21 -134.25(13) . . . . ?
O3 P O2 C21 129.64(13) . . . . ?
O2 P O3 C31 -124.91(14) . . . . ?
O1 P O3 C31 138.44(14) . . . . ?
P O1 C11 C16 40.9(2) . . . . ?
P O1 C11 C12 -139.13(14) . . . . ?
C16 C11 C12 C13 0.4(3) . . . . ?
O1 C11 C12 C13 -179.54(14) . . . . ?
C16 C11 C12 C121 177.30(17) . . . . ?
O1 C11 C12 C121 -2.7(3) . . . . ?
C11 C12 C121 C123 -58.9(2) . . . . ?
C13 C12 C121 C123 117.79(19) . . . . ?
C11 C12 C121 C122 61.7(2) . . . . ?
C13 C12 C121 C122 -121.62(18) . . . . ?
C11 C12 C121 C124 -179.62(18) . . . . ?
C13 C12 C121 C124 -3.0(3) . . . . ?
C11 C12 C13 C14 -1.8(3) . . . . ?
C121 C12 C13 C14 -178.66(17) . . . . ?
C12 C13 C14 C15 3.3(3) . . . . ?
C12 C13 C14 C141 -179.32(17) . . . . ?
C15 C14 C141 C146 86.1(5) . . . . ?
C13 C14 C141 C146 -91.1(5) . . . . ?
C15 C14 C141 C144 -77.3(4) . . . . ?
C13 C14 C141 C144 105.5(4) . . . . ?
C15 C14 C141 C143 42.2(4) . . . . ?
C13 C14 C141 C143 -135.0(4) . . . . ?
C15 C14 C141 C145 -149.9(4) . . . . ?
C13 C14 C141 C145 32.9(4) . . . . ?
C15 C14 C141 C142 164.0(4) . . . . ?
C13 C14 C141 C142 -13.3(4) . . . . ?
C15 C14 C141 C147 -34.5(4) . . . . ?
C13 C14 C141 C147 148.3(3) . . . . ?
C146 C141 C142 C145 -158.3(7) . . . . ?
C14 C141 C142 C145 96.1(6) . . . . ?
C144 C141 C142 C145 -21.2(7) . . . . ?
C143 C141 C142 C145 -141.0(6) . . . . ?
C147 C141 C142 C145 -58.7(8) . . . . ?
C14 C141 C142 C146 -105.6(4) . . . . ?
C144 C141 C142 C146 137.0(5) . . . . ?
C143 C141 C142 C146 17.3(6) . . . . ?
C145 C141 C142 C146 158.3(7) . . . . ?
C147 C141 C142 C146 99.6(6) . . . . ?
C146 C142 C145 C141 -19.4(5) . . . . ?
C141 C142 C145 C144 20.6(6) . . . . ?
C146 C142 C145 C144 1.2(10) . . . . ?
C146 C141 C145 C142 22.1(7) . . . . ?
C14 C141 C145 C142 -101.6(6) . . . . ?
C144 C141 C145 C142 158.3(7) . . . . ?
C143 C141 C145 C142 61.6(9) . . . . ?
C147 C141 C145 C142 141.2(6) . . . . ?
C146 C141 C145 C144 -136.2(5) . . . . ?
C14 C141 C145 C144 100.1(3) . . . . ?
C143 C141 C145 C144 -96.8(7) . . . . ?
C142 C141 C145 C144 -158.3(7) . . . . ?
C147 C141 C145 C144 -17.2(5) . . . . ?
C14 C141 C143 C146 98.5(8) . . . . ?
C144 C141 C143 C146 -144.3(8) . . . . ?
C145 C141 C143 C146 -64.6(11) . . . . ?
C142 C141 C143 C146 -25.5(10) . . . . ?
C147 C141 C143 C146 -158.0(10) . . . . ?
C146 C141 C143 C147 158.0(10) . . . . ?
C14 C141 C143 C147 -103.5(4) . . . . ?
C144 C141 C143 C147 13.7(5) . . . . ?
C145 C141 C143 C147 93.4(7) . . . . ?
C142 C141 C143 C147 132.5(4) . . . . ?
C147 C143 C146 C141 -21.2(8) . . . . ?
C141 C143 C146 C142 24.8(8) . . . . ?
C147 C143 C146 C142 3.6(16) . . . . ?
C14 C141 C146 C143 -97.8(8) . . . . ?
C144 C141 C146 C143 57.3(12) . . . . ?
C145 C141 C146 C143 138.8(8) . . . . ?
C142 C141 C146 C143 154.5(10) . . . . ?
C147 C141 C146 C143 22.2(10) . . . . ?
C14 C141 C146 C142 107.7(4) . . . . ?
C144 C141 C146 C142 -97.2(7) . . . . ?
C143 C141 C146 C142 -154.5(10) . . . . ?
C145 C141 C146 C142 -15.7(5) . . . . ?
C147 C141 C146 C142 -132.3(4) . . . . ?
C145 C142 C146 C143 -5.9(15) . . . . ?
C141 C142 C146 C143 -28.6(10) . . . . ?
C145 C142 C146 C141 22.7(7) . . . . ?
C146 C141 C144 C147 -56.0(10) . . . . ?
C14 C141 C144 C147 99.8(6) . . . . ?
C143 C141 C144 C147 -20.1(7) . . . . ?
C145 C141 C144 C147 -154.2(7) . . . . ?
C142 C141 C144 C147 -138.9(6) . . . . ?
C146 C141 C144 C145 98.2(7) . . . . ?
C14 C141 C144 C145 -106.0(3) . . . . ?
C143 C141 C144 C145 134.1(5) . . . . ?
C142 C141 C144 C145 15.3(5) . . . . ?
C147 C141 C144 C145 154.2(7) . . . . ?
C142 C145 C144 C147 7.1(12) . . . . ?
C141 C145 C144 C147 30.7(7) . . . . ?
C142 C145 C144 C141 -23.6(7) . . . . ?
C145 C144 C147 C141 -26.2(6) . . . . ?
C141 C144 C147 C143 17.1(6) . . . . ?
C145 C144 C147 C143 -9.1(11) . . . . ?
C146 C141 C147 C144 145.0(6) . . . . ?
C14 C141 C147 C144 -93.5(6) . . . . ?
C143 C141 C147 C144 160.1(7) . . . . ?
C145 C141 C147 C144 24.9(7) . . . . ?
C142 C141 C147 C144 62.0(9) . . . . ?
C146 C141 C147 C143 -15.1(6) . . . . ?
C14 C141 C147 C143 106.3(4) . . . . ?
C144 C141 C147 C143 -160.1(7) . . . . ?
C145 C141 C147 C143 -135.3(5) . . . . ?
C142 C141 C147 C143 -98.2(7) . . . . ?
C146 C143 C147 C144 4.0(15) . . . . ?
C141 C143 C147 C144 -19.8(7) . . . . ?
C146 C143 C147 C141 23.7(10) . . . . ?
C13 C14 C15 C16 -3.6(3) . . . . ?
C141 C14 C15 C16 179.06(17) . . . . ?
C12 C11 C16 C15 -0.9(3) . . . . ?
O1 C11 C16 C15 179.12(16) . . . . ?
C14 C15 C16 C11 2.5(3) . . . . ?
P O2 C21 C26 41.5(2) . . . . ?
P O2 C21 C22 -140.39(14) . . . . ?
C26 C21 C22 C23 -2.3(3) . . . . ?
O2 C21 C22 C23 179.61(15) . . . . ?
C26 C21 C22 C221 175.31(18) . . . . ?
O2 C21 C22 C221 -2.7(3) . . . . ?
C21 C22 C221 C223 61.9(2) . . . . ?
C23 C22 C221 C223 -120.57(19) . . . . ?
C21 C22 C221 C224 -179.3(2) . . . . ?
C23 C22 C221 C224 -1.7(3) . . . . ?
C21 C22 C221 C222 -57.8(2) . . . . ?
C23 C22 C221 C222 119.8(2) . . . . ?
C21 C22 C23 C24 -0.3(3) . . . . ?
C221 C22 C23 C24 -177.99(18) . . . . ?
C22 C23 C24 C25 2.2(3) . . . . ?
C22 C23 C24 C241 -176.7(2) . . . . ?
C25 C24 C241 C243 -95.9(5) . . . . ?
C23 C24 C241 C243 82.9(5) . . . . ?
C25 C24 C241 C242 125.6(4) . . . . ?
C23 C24 C241 C242 -55.7(5) . . . . ?
C25 C24 C241 C246 -65.6(6) . . . . ?
C23 C24 C241 C246 113.2(5) . . . . ?
C25 C24 C241 C247 53.4(4) . . . . ?
C23 C24 C241 C247 -127.9(4) . . . . ?
C25 C24 C241 C245 171.0(4) . . . . ?
C23 C24 C241 C245 -10.2(4) . . . . ?
C25 C24 C241 C244 15.7(4) . . . . ?
C23 C24 C241 C244 -165.5(3) . . . . ?
C243 C241 C242 C245 -36.1(9) . . . . ?
C24 C241 C242 C245 96.1(6) . . . . ?
C246 C241 C242 C245 -68.5(10) . . . . ?
C247 C241 C242 C245 -162.3(7) . . . . ?
C244 C241 C242 C245 -152.4(6) . . . . ?
C243 C241 C242 C247 126.2(7) . . . . ?
C24 C241 C242 C247 -101.6(4) . . . . ?
C246 C241 C242 C247 93.8(9) . . . . ?
C245 C241 C242 C247 162.3(7) . . . . ?
C244 C241 C242 C247 9.9(5) . . . . ?
C247 C242 C245 C241 -19.9(8) . . . . ?
C243 C241 C245 C242 150.0(8) . . . . ?
C24 C241 C245 C242 -101.4(6) . . . . ?
C246 C241 C245 C242 136.5(8) . . . . ?
C247 C241 C245 C242 17.0(7) . . . . ?
C244 C241 C245 C242 42.0(9) . . . . ?
C242 C241 C246 C243 71(3) . . . . ?
C24 C241 C246 C243 -94(3) . . . . ?
C247 C241 C246 C243 148(3) . . . . ?
C245 C241 C246 C243 29(3) . . . . ?
C244 C241 C246 C243 165(3) . . . . ?
C242 C241 C243 C246 -130(2) . . . . ?
C24 C241 C243 C246 97(3) . . . . ?
C247 C241 C243 C246 -43(3) . . . . ?
C245 C241 C243 C246 -153(3) . . . . ?
C244 C241 C243 C246 -15(3) . . . . ?
C243 C241 C244 C247 -143.8(10) . . . . ?
C242 C241 C244 C247 -15.5(8) . . . . ?
C24 C241 C244 C247 101.9(7) . . . . ?
C246 C241 C244 C247 -151.0(10) . . . . ?
C245 C241 C244 C247 -42.8(11) . . . . ?
C241 C244 C247 C242 19.0(9) . . . . ?
C243 C241 C247 C244 50.1(13) . . . . ?
C242 C241 C247 C244 163.5(9) . . . . ?
C24 C241 C247 C244 -89.3(7) . . . . ?
C246 C241 C247 C244 30.0(11) . . . . ?
C245 C241 C247 C244 151.2(7) . . . . ?
C243 C241 C247 C242 -113.4(10) . . . . ?
C24 C241 C247 C242 107.2(3) . . . . ?
C246 C241 C247 C242 -133.5(8) . . . . ?
C245 C241 C247 C242 -12.3(5) . . . . ?
C244 C241 C247 C242 -163.5(9) . . . . ?
C245 C242 C247 C244 -0.9(18) . . . . ?
C241 C242 C247 C244 -23.5(12) . . . . ?
C245 C242 C247 C241 22.6(9) . . . . ?
C23 C24 C25 C26 -1.6(3) . . . . ?
C241 C24 C25 C26 177.2(2) . . . . ?
C24 C25 C26 C21 -0.8(3) . . . . ?
C22 C21 C26 C25 3.0(3) . . . . ?
O2 C21 C26 C25 -179.03(18) . . . . ?
P O3 C31 C36 38.2(2) . . . . ?
P O3 C31 C32 -142.82(14) . . . . ?
C36 C31 C32 C33 -1.8(3) . . . . ?
O3 C31 C32 C33 179.29(16) . . . . ?
C36 C31 C32 C321 175.31(19) . . . . ?
O3 C31 C32 C321 -3.6(3) . . . . ?
C31 C32 C321 C324 -177.5(2) . . . . ?
C33 C32 C321 C324 -0.6(3) . . . . ?
C31 C32 C321 C322 60.3(3) . . . . ?
C33 C32 C321 C322 -122.8(2) . . . . ?
C31 C32 C321 C323 -59.1(2) . . . . ?
C33 C32 C321 C323 117.8(2) . . . . ?
C31 C32 C33 C34 -0.9(3) . . . . ?
C321 C32 C33 C34 -178.01(19) . . . . ?
C32 C33 C34 C35 2.7(3) . . . . ?
C32 C33 C34 C341 -176.22(19) . . . . ?
C35 C34 C341 C342 151.3(4) . . . . ?
C33 C34 C341 C342 -29.8(4) . . . . ?
C35 C34 C341 C343 -81.9(4) . . . . ?
C33 C34 C341 C343 96.9(4) . . . . ?
C35 C34 C341 C347 -0.3(5) . . . . ?
C33 C34 C341 C347 178.6(4) . . . . ?
C35 C34 C341 C345 122.6(5) . . . . ?
C33 C34 C341 C345 -58.5(5) . . . . ?
C35 C34 C341 C346 -120.1(4) . . . . ?
C33 C34 C341 C346 58.7(4) . . . . ?
C35 C34 C341 C344 31.7(4) . . . . ?
C33 C34 C341 C344 -149.4(4) . . . . ?
C343 C341 C342 C345 147(2) . . . . ?
C34 C341 C342 C345 -91(3) . . . . ?
C347 C341 C342 C345 56(3) . . . . ?
C346 C341 C342 C345 164(3) . . . . ?
C344 C341 C342 C345 28(3) . . . . ?
C343 C341 C345 C342 -45(3) . . . . ?
C34 C341 C345 C342 100(3) . . . . ?
C347 C341 C345 C342 -136(2) . . . . ?
C346 C341 C345 C342 -17(3) . . . . ?
C344 C341 C345 C342 -153(3) . . . . ?
C342 C341 C344 C347 133.4(16) . . . . ?
C343 C341 C344 C347 8.9(18) . . . . ?
C34 C341 C344 C347 -104.7(16) . . . . ?
C345 C341 C344 C347 145.9(18) . . . . ?
C346 C341 C344 C347 35(2) . . . . ?
C341 C344 C347 C343 -9.5(18) . . . . ?
C342 C341 C347 C344 -59.7(19) . . . . ?
C343 C341 C347 C344 -171.2(18) . . . . ?
C34 C341 C347 C344 86.8(16) . . . . ?
C345 C341 C347 C344 -36.4(19) . . . . ?
C346 C341 C347 C344 -154.8(15) . . . . ?
C342 C341 C347 C343 111.4(7) . . . . ?
C34 C341 C347 C343 -102.1(4) . . . . ?
C345 C341 C347 C343 134.8(6) . . . . ?
C346 C341 C347 C343 16.4(6) . . . . ?
C344 C341 C347 C343 171.2(17) . . . . ?
C342 C341 C343 C346 28.6(11) . . . . ?
C34 C341 C343 C346 -96.3(8) . . . . ?
C347 C341 C343 C346 153.4(10) . . . . ?
C345 C341 C343 C346 49.3(13) . . . . ?
C344 C341 C343 C346 148.8(9) . . . . ?
C342 C341 C343 C347 -124.8(8) . . . . ?
C34 C341 C343 C347 110.3(5) . . . . ?
C345 C341 C343 C347 -104.1(10) . . . . ?
C346 C341 C343 C347 -153.4(10) . . . . ?
C344 C341 C343 C347 -4.6(9) . . . . ?
C344 C347 C343 C346 -18(3) . . . . ?
C341 C347 C343 C346 -30.3(11) . . . . ?
C344 C347 C343 C341 12(2) . . . . ?
C347 C343 C346 C341 24.4(8) . . . . ?
C342 C341 C346 C343 -154.1(10) . . . . ?
C34 C341 C346 C343 95.0(8) . . . . ?
C347 C341 C346 C343 -27.4(10) . . . . ?
C345 C341 C346 C343 -146.6(10) . . . . ?
C344 C341 C346 C343 -45.2(11) . . . . ?
C33 C34 C35 C36 -1.8(3) . . . . ?
C341 C34 C35 C36 177.1(2) . . . . ?
O3 C31 C36 C35 -178.43(18) . . . . ?
C32 C31 C36 C35 2.7(3) . . . . ?
C34 C35 C36 C31 -0.7(3) . . . . ?
